data_7052901
loop_
_publ_author_name
'Klap\"otke, Thomas M.'
'Nordheider, Andreas'
'Stierstorfer, J\"org'

_publ_section_title
;
 Synthesis and reactivity of an unexpected highly sensitive
 1-carboxymethyl-3-diazonio-5-nitrimino-1,2,4-triazole
;
_journal_issue 7
_journal_name_full 'New Journal of Chemistry'
_journal_page_first 1463
_journal_paper_doi 10.1039/c2nj40044h
_journal_volume 36
_journal_year 2012
_chemical_formula_moiety 'C4 H10 N5 Na O4'
_chemical_formula_sum 'C4 H10 N5 Na O4'
_chemical_formula_weight 215.16
_chemical_name_common 'Sodium 1-(Carboxylatomethyl-3,5-diaminotriazole dihydrate)'
_chemical_name_systematic 'Sodium 1-(Carboxylatomethyl-3,5-diaminotriazole dihydrate)'
_space_group_IT_number 14
_symmetry_cell_setting monoclinic
_symmetry_Int_Tables_number 14
_symmetry_space_group_name_Hall '-P 2ybc'
_symmetry_space_group_name_H-M 'P 1 21/c 1'
_atom_sites_solution_hydrogens geom
_atom_sites_solution_primary direct
_atom_sites_solution_secondary difmap
_audit_creation_date
;
'Tue Aug 17 13:23:17 2010'
;
_audit_creation_method SHELXL-97
_audit_update_record 18.08.2010
_cell_angle_alpha 90.00
_cell_angle_beta 91.718(8)
_cell_angle_gamma 90.00
_cell_formula_units_Z 4
_cell_length_a 9.5655(9)
_cell_length_b 8.3881(7)
_cell_length_c 10.9272(11)
_cell_measurement_reflns_used 1031
_cell_measurement_temperature 173(2)
_cell_measurement_theta_max 28.7246
_cell_measurement_theta_min 4.2482
_cell_volume 876.36(14)
_computing_cell_refinement
;
CrysAlis RED, Oxford Diffraction Ltd.,
Version 1.171.27p5 beta (release 01-04-2005 CrysAlis171 .NET)
(compiled Apr 1 2005,17:53:34)
;
_computing_data_collection
;
CrysAlis CCD, Oxford Diffraction Ltd.,
Version 1.171.27p5 beta (release 01-04-2005 CrysAlis171 .NET)
(compiled Apr 1 2005,17:53:34)
;
_computing_data_reduction
;
CrysAlis RED, Oxford Diffraction Ltd.,
Version 1.171.27p5 beta (release 01-04-2005 CrysAlis171 .NET)
(compiled Apr 1 2005,17:53:34)
;
_computing_molecular_graphics
;
'ORTEP (M. N. Burnett, C. K. Johnson, ORTEP-III: Oak Ridge Thermal Ellipsoid
;
_computing_publication_material 'PLATON (A. L. Spek, Acta Crystallogr, Sect. A, 1990, 46, C34, 1995 version).'
_computing_structure_refinement 'SHELXL-97 (Sheldrick, 1997)'
_computing_structure_solution SIR-92
_diffrn_ambient_temperature 173
_diffrn_detector_area_resol_mean 15.9809
_diffrn_measured_fraction_theta_full 0.963
_diffrn_measured_fraction_theta_max 0.963
_diffrn_measurement_device 'CCD camera on \k-goniostat'
_diffrn_measurement_device_type KappaCCD
_diffrn_measurement_method omega-scan
_diffrn_orient_matrix_UB_11 -0.0694462731
_diffrn_orient_matrix_UB_12 0.0167630813
_diffrn_orient_matrix_UB_13 -0.0202150003
_diffrn_orient_matrix_UB_21 -0.0249491900
_diffrn_orient_matrix_UB_22 -0.0613290819
_diffrn_orient_matrix_UB_23 0.0383109452
_diffrn_orient_matrix_UB_31 -0.0064992407
_diffrn_orient_matrix_UB_32 0.0555214117
_diffrn_orient_matrix_UB_33 0.0484449806
_diffrn_radiation_collimation 0.5
_diffrn_radiation_monochromator graphite
_diffrn_radiation_source 'fine-focus sealed tube'
_diffrn_radiation_type 'Mo K\a'
_diffrn_radiation_wavelength 0.71073
_diffrn_reflns_av_R_equivalents 0.0284
_diffrn_reflns_av_sigmaI/netI 0.0646
_diffrn_reflns_limit_h_max 10
_diffrn_reflns_limit_h_min -7
_diffrn_reflns_limit_k_max 9
_diffrn_reflns_limit_k_min -9
_diffrn_reflns_limit_l_max 12
_diffrn_reflns_limit_l_min -11
_diffrn_reflns_number 2707
_diffrn_reflns_theta_full 23.99
_diffrn_reflns_theta_max 23.99
_diffrn_reflns_theta_min 4.26
_diffrn_source_current 40
_diffrn_source_type 'Spellman generator'
_diffrn_source_voltage 50
_exptl_absorpt_coefficient_mu 0.181
_exptl_absorpt_correction_T_max 0.99000
_exptl_absorpt_correction_T_min 0.90811
_exptl_absorpt_correction_type multi-scan
_exptl_absorpt_process_details
;SCALE3 ABSPACK - An Oxford Diffraction program (1.0.4,gui:1.0.3)
(C) 2005 Oxford Diffraction Ltd.
;
_exptl_crystal_colour colorless
_exptl_crystal_density_diffrn 1.631
_exptl_crystal_density_method 'not measured'
_exptl_crystal_description cone
_exptl_crystal_F_000 448
_exptl_crystal_size_max 0.30
_exptl_crystal_size_mid 0.18
_exptl_crystal_size_min 0.09
_refine_diff_density_max 0.177
_refine_diff_density_min -0.175
_refine_diff_density_rms 0.042
_refine_ls_extinction_method none
_refine_ls_goodness_of_fit_ref 0.801
_refine_ls_hydrogen_treatment refall
_refine_ls_matrix_type full
_refine_ls_number_parameters 100
_refine_ls_number_reflns 1325
_refine_ls_number_restraints 0
_refine_ls_restrained_S_all 0.801
_refine_ls_R_factor_all 0.0547
_refine_ls_R_factor_gt 0.0313
_refine_ls_shift/su_max 0.000
_refine_ls_shift/su_mean 0.000
_refine_ls_structure_factor_coef Fsqd
_refine_ls_weighting_details 'calc w=1/[\s^2^(Fo^2^)+(0.1000P)^2^+0.0000P] where P=(Fo^2^+2Fc^2^)/3'
_refine_ls_weighting_scheme calc
_refine_ls_wR_factor_gt 0.0492
_refine_ls_wR_factor_ref 0.0519
_reflns_number_gt 881
_reflns_number_total 1325
_reflns_threshold_expression >2sigma(I)
_cod_data_source_file c2nj40044h.txt
_cod_data_source_block fx345
_cod_original_formula_sum 'C4 H10 N5 Na1 O4'
_cod_database_code 7052901

loop_
_symmetry_equiv_pos_as_xyz
'x, y, z'
'-x, y+1/2, -z+1/2'
'-x, -y, -z'
'x, -y-1/2, z-1/2'

loop_
_atom_site_label
_atom_site_type_symbol
_atom_site_fract_x
_atom_site_fract_y
_atom_site_fract_z
_atom_site_U_iso_or_equiv
_atom_site_adp_type
_atom_site_occupancy
_atom_site_symmetry_multiplicity
_atom_site_calc_flag
_atom_site_refinement_flags
Na Na 0.08396(7) 0.45373(9) 0.35800(7) 0.0232(2) Uani 1 1 d .
O1 O 0.17754(12) 0.23843(15) 0.24539(13) 0.0218(4) Uani 1 1 d .
O2 O 0.14244(13) -0.02537(15) 0.23972(13) 0.0245(4) Uani 1 1 d .
O3 O 0.17626(5) 0.64045(6) 0.22640(5) 0.0318(4) Uani 1 1 d .
H31 H 0.1676 0.7476 0.2392 0.048 Uiso 1 1 d R
H32 H 0.2092 0.6385 0.1502 0.048 Uiso 1 1 d R
O4 O -0.01425(5) 0.69757(6) 0.46929(5) 0.0272(4) Uani 1 1 d R
H41 H 0.0487 0.7520 0.4673 0.041 Uiso 1 1 d R
H42 H -0.0609 0.7173 0.3974 0.041 Uiso 1 1 d R
N1 N 0.35344(5) -0.07963(6) 0.41100(5) 0.0198(4) Uani 1 1 d R
N2 N 0.27472(5) -0.18812(6) 0.47685(5) 0.0226(4) Uani 1 1 d R
N3 N 0.46609(5) -0.30717(6) 0.39853(5) 0.0195(4) Uani 1 1 d R
N4 N 0.56017(5) -0.08378(6) 0.29453(5) 0.0307(5) Uani 1 1 d R
H4A H 0.5463 0.0038 0.2630 0.037 Uiso 1 1 d R
H4B H 0.6387 -0.1321 0.2798 0.037 Uiso 1 1 d R
N5 N 0.30235(5) -0.46595(6) 0.50827(5) 0.0239(4) Uani 1 1 d R
H5A H 0.3649 -0.5373 0.5299 0.029 Uiso 1 1 d R
H5B H 0.2426 -0.4637 0.5786 0.029 Uiso 1 1 d R
C1 C 0.46358(5) -0.15339(6) 0.36389(5) 0.0202(5) Uani 1 1 d R
C2 C 0.34799(5) -0.32063(6) 0.46461(5) 0.0205(5) Uani 1 1 d R
C3 C 0.30321(5) 0.08159(6) 0.39059(5) 0.0226(5) Uani 1 1 d R
H3A H 0.3843 0.1517 0.3759 0.027 Uiso 1 1 calc R
H3B H 0.2585 0.1195 0.4658 0.027 Uiso 1 1 calc R
C4 C 0.19836(19) 0.0975(2) 0.28264(19) 0.0186(5) Uani 1 1 d .

loop_
_atom_site_aniso_label
_atom_site_aniso_U_11
_atom_site_aniso_U_22
_atom_site_aniso_U_33
_atom_site_aniso_U_23
_atom_site_aniso_U_13
_atom_site_aniso_U_12
Na 0.0242(4) 0.0228(4) 0.0228(5) 0.0011(4) 0.0022(4) 0.0022(4)
O1 0.0216(8) 0.0164(7) 0.0275(9) 0.0010(7) 0.0008(7) 0.0020(6)
O2 0.0260(8) 0.0187(8) 0.0285(9) -0.0020(8) -0.0047(7) -0.0020(7)
O3 0.0444(10) 0.0238(8) 0.0279(9) 0.0023(8) 0.0105(8) 0.0037(7)
O4 0.0247(8) 0.0315(8) 0.0254(10) 0.0026(8) -0.0014(7) -0.0071(7)
N1 0.0216(10) 0.0157(9) 0.0221(11) 0.0039(9) 0.0003(8) 0.0006(8)
N2 0.0270(10) 0.0198(9) 0.0211(11) 0.0028(9) 0.0023(8) -0.0010(8)
N3 0.0174(10) 0.0168(9) 0.0242(11) 0.0036(8) 0.0003(8) 0.0006(8)
N4 0.0235(10) 0.0237(10) 0.0454(14) 0.0153(10) 0.0099(9) 0.0067(8)
N5 0.0224(10) 0.0228(9) 0.0269(11) 0.0092(9) 0.0044(8) 0.0053(8)
C1 0.0186(12) 0.0233(12) 0.0187(13) 0.0014(11) -0.0016(10) -0.0021(10)
C2 0.0211(12) 0.0215(12) 0.0186(13) 0.0023(11) -0.0040(10) 0.0017(10)
C3 0.0252(12) 0.0165(11) 0.0260(14) -0.0001(10) -0.0015(10) 0.0035(9)
C4 0.0166(11) 0.0190(12) 0.0205(13) -0.0019(11) 0.0040(9) 0.0009(10)

loop_
_atom_type_symbol
_atom_type_description
_atom_type_scat_dispersion_real
_atom_type_scat_dispersion_imag
_atom_type_scat_source
C C 0.0033 0.0016 'International Tables Vol C Tables 4.2.6.8 and 6.1.1.4'
H H 0.0000 0.0000 'International Tables Vol C Tables 4.2.6.8 and 6.1.1.4'
N N 0.0061 0.0033 'International Tables Vol C Tables 4.2.6.8 and 6.1.1.4'
Na Na 0.0362 0.0249 'International Tables Vol C Tables 4.2.6.8 and 6.1.1.4'
O O 0.0106 0.0060 'International Tables Vol C Tables 4.2.6.8 and 6.1.1.4'

loop_
_geom_angle_atom_site_label_1
_geom_angle_atom_site_label_2
_geom_angle_atom_site_label_3
_geom_angle
_geom_angle_site_symmetry_1
_geom_angle_site_symmetry_3
O3 Na O1 92.06(5) . .
O3 Na O2 91.72(4) . 2
O1 Na O2 100.06(5) . 2
O3 Na O4 84.68(3) . .
O1 Na O4 176.64(5) . .
O4 Na O4 86.2 3_566 .
O2 Na O4 79.29(4) 2 .
O4 Na N5 78.5 . 1_565
O3 Na H42 75.4 . .
O1 Na H42 157.7 . .
O4 Na H42 98.9 3_566 .
O2 Na H42 62.7 2 .
O4 Na H42 19.9 . .
N5 Na H42 95.3 1_565 .
Na Na H42 55.6 3_566 .
C4 O1 Na 127.03(13) . .
Na O3 H31 122.1 . .
Na O3 H32 135.4 . .
H31 O3 H32 101.3 . .
Na O4 H41 99.4 . .
Na O4 H42 129.8 3_566 .
Na O4 H42 85.0 . .
H41 O4 H42 103.7 . .
C1 N1 N2 109.9 . .
C1 N1 C3 129.3 . .
N2 N1 C3 120.4 . .
C2 N2 N1 101.5 . .
C1 N3 C2 102.7 . .
C1 N4 H4A 121.3 . .
C1 N4 H4B 120.8 . .
H4A N4 H4B 117.9 . .
C2 N5 H5A 118.4 . .
C2 N5 H5B 117.0 . .
Na N5 H5B 91.3 1_545 .
H5A N5 H5B 102.4 . .
N1 C1 N3 110.1 . .
N1 C1 N4 125.3 . .
N3 C1 N4 124.6 . .
N2 C2 N3 115.7 . .
N2 C2 N5 122.1 . .
N3 C2 N5 122.0 . .
N1 C3 C4 113.97(7) . .
N1 C3 H3A 108.8 . .
C4 C3 H3A 108.8 . .
N1 C3 H3B 108.8 . .
C4 C3 H3B 108.8 . .
H3A C3 H3B 107.7 . .
O2 C4 O1 126.19(18) . .
O2 C4 C3 118.78(15) . .
O1 C4 C3 115.03(15) . .

loop_
_geom_bond_atom_site_label_1
_geom_bond_atom_site_label_2
_geom_bond_distance
_geom_bond_site_symmetry_2
Na O3 2.3188(9) .
Na O1 2.3755(15) .
Na O2 2.3921(14) 2
Na O4 2.5717 .
Na H42 2.6510 .
O1 C4 1.264(2) .
O2 C4 1.247(2) .
O3 H31 0.9137 .
O3 H32 0.8986 .
O4 H41 0.7564 .
O4 H42 0.9070 .
N1 C1 1.3380 .
N1 N2 1.3948 .
N1 C3 1.4501 .
N2 C2 1.3229 .
N3 C1 1.3443 .
N3 C2 1.3636 .
N4 C1 1.3457 .
N4 H4A 0.8205 .
N4 H4B 0.8725 .
N5 C2 1.3844 .
N5 H5A 0.8739 .
N5 H5B 0.9716 .
C3 C4 1.531(2) .
C3 H3A 0.9900 .
C3 H3B 0.9900 .

loop_
_geom_hbond_atom_site_label_D
_geom_hbond_atom_site_label_H
_geom_hbond_atom_site_label_A
_geom_hbond_distance_DH
_geom_hbond_distance_HA
_geom_hbond_distance_DA
_geom_hbond_angle_DHA
_geom_hbond_site_symmetry_A
O3 H31 O2 0.91 1.92 2.8260(14) 171.3 1_565
O3 H32 N2 0.90 2.06 2.939 167.0 4_565
O4 H41 N2 0.76 2.22 2.925 155.6 1_565
O4 H42 O1 0.91 1.90 2.8001(14) 172.0 2
O4 H42 O2 0.91 2.63 3.1699(14) 118.8 2
N4 H4A N3 0.82 2.37 3.141 156.1 2_655
N4 H4B O1 0.87 2.09 2.9622(13) 175.4 2_645
N5 H5A N3 0.87 2.20 3.071 172.4 3_646
N5 H5B O2 0.97 2.03 2.9956(16) 171.3 4_556

loop_
_geom_torsion_atom_site_label_1
_geom_torsion_atom_site_label_2
_geom_torsion_atom_site_label_3
_geom_torsion_atom_site_label_4
_geom_torsion
_geom_torsion_site_symmetry_1
_geom_torsion_site_symmetry_4
O3 Na O1 C4 160.19(14) . .
O4 Na O1 C4 -9.28(15) 3_566 .
O2 Na O1 C4 -107.69(15) 2 .
N5 Na O1 C4 75.23(14) 1_565 .
Na Na O1 C4 -9.49(18) 3_566 .
O3 Na O4 Na -169.40(3) . 3_566
O4 Na O4 Na 0.0 3_566 3_566
O2 Na O4 Na 97.83(4) 2 3_566
N5 Na O4 Na -83.80(3) 1_565 3_566
C1 N1 N2 C2 1.0 . .
C3 N1 N2 C2 174.3 . .
N2 N1 C1 N3 -2.2 . .
C3 N1 C1 N3 -174.7 . .
N2 N1 C1 N4 179.4 . .
C3 N1 C1 N4 6.9 . .
C2 N3 C1 N1 2.3 . .
C2 N3 C1 N4 -179.3 . .
N1 N2 C2 N3 0.6 . .
N1 N2 C2 N5 -174.8 . .
C1 N3 C2 N2 -1.8 . .
C1 N3 C2 N5 173.6 . .
Na N5 C2 N2 70.9 1_545 .
Na N5 C2 N3 -104.2 1_545 .
C1 N1 C3 C4 89.35(8) . .
N2 N1 C3 C4 -82.52(8) . .
Na O2 C4 O1 -29.4(3) 2_545 .
Na O2 C4 C3 150.80(10) 2_545 .
Na O1 C4 O2 118.1(2) . .
Na O1 C4 C3 -62.04(19) . .
N1 C3 C4 O2 15.3(2) . .
N1 C3 C4 O1 -164.54(12) . .
